data_4301225
loop_
_publ_author_name
'Julie L. Boyer'
'Thomas R. Cundari'
'Nathan J. DeYonker'
'Thomas B. Rauchfuss'
'Scott R. Wilson'

_publ_contact_author
; 

Scott R. Wilson 

University of Illinois 

School of Chemical Sciences, Box 59-1 

505 South Mathews Avenue 

Urbana, Illinois  61801 

USA 

;
_publ_contact_author_email srwilson@uiuc.edu
_publ_contact_author_fax '1  217 244 8068'
_publ_contact_author_phone '1  217 244 1708'
_publ_section_title
;
Redox Activation of Alkene Ligands in Platinum Complexes with Non-innocent
Ligands
;
_journal_name_full 'Inorganic Chemistry'
_journal_page_first 638
_journal_page_last 645
_journal_paper_doi 10.1021/ic8017248
_journal_volume 48
_journal_year 2009
_chemical_formula_moiety 'C30 H39 F3 N O2 Pt, C10 H10 Co'
_chemical_formula_sum 'C40 H49 Co F3 N O2 Pt'
_chemical_formula_weight 886.82
_chemical_name_systematic
; 

? 

;
_space_group_IT_number 14
_symmetry_cell_setting monoclinic
_symmetry_space_group_name_Hall '-P 2yn'
_symmetry_space_group_name_H-M 'P 1 21/n 1'
_atom_sites_solution_hydrogens geom
_atom_sites_solution_primary direct
_atom_sites_solution_secondary difmap
_audit_creation_method SHELXL-97
_audit_update_record
; 

2008-06-04   text and data added, jlb 

;
_cell_angle_alpha 90.00
_cell_angle_beta 99.856(6)
_cell_angle_gamma 90.00
_cell_formula_units_Z 8
_cell_length_a 19.758(2)
_cell_length_b 11.9094(13)
_cell_length_c 32.082(3)
_cell_measurement_reflns_used 1127
_cell_measurement_temperature 193(2)
_cell_measurement_theta_max 16.73
_cell_measurement_theta_min 2.35
_cell_volume 7437.7(13)
_computing_cell_refinement 'SAINT V7.23A (Bruker, 2005)'
_computing_data_collection 'APEX2 V2.0-1 (Bruker, 2004)'
_computing_data_reduction
; 

SAINT V7.23A, XPREP V2005/2, SADABS V2007/4 (Bruker, 2005 & 2007) 

;
_computing_molecular_graphics 'SHELXTL V6.12 (Bruker, 2005)'
_computing_publication_material 'XCIF V6.12 (Bruker, 2005)'
_computing_structure_refinement 'SHELXTL V6.12 (Bruker, 2005)'
_computing_structure_solution 'SHELXTL V6.12 (Bruker, 2005)'
_diffrn_ambient_temperature 193(2)
_diffrn_measured_fraction_theta_full 0.982
_diffrn_measured_fraction_theta_max 0.982
_diffrn_measurement_device 'Bruker Kappa/ApexII CCD'
_diffrn_measurement_method 'profile data from \f and \w scans'
_diffrn_radiation_monochromator graphite
_diffrn_radiation_source 'fine-focus sealed tube'
_diffrn_radiation_type MoK\a
_diffrn_radiation_wavelength 0.71073
_diffrn_radiation_wavelength_id ba31bas
_diffrn_reflns_av_R_equivalents 0.2870
_diffrn_reflns_av_sigmaI/netI 0.2262
_diffrn_reflns_limit_h_max 23
_diffrn_reflns_limit_h_min -23
_diffrn_reflns_limit_k_max 14
_diffrn_reflns_limit_k_min -13
_diffrn_reflns_limit_l_max 38
_diffrn_reflns_limit_l_min -38
_diffrn_reflns_number 87655
_diffrn_reflns_theta_full 25.44
_diffrn_reflns_theta_max 25.44
_diffrn_reflns_theta_min 1.83
_exptl_absorpt_coefficient_mu 4.253
_exptl_absorpt_correction_T_max 0.8832
_exptl_absorpt_correction_T_min 0.7863
_exptl_absorpt_correction_type integration
_exptl_absorpt_process_details 'SHELXTL/XPREP V2005/2 (Bruker, 2005)'
_exptl_crystal_colour blue
_exptl_crystal_density_diffrn 1.584
_exptl_crystal_density_method 'not measured'
_exptl_crystal_description prism
_exptl_crystal_F_000 3552
_exptl_crystal_id ba31bas
_exptl_crystal_preparation
; 

The data crystal was mounted using oil (Parantone-N, Exxon) to a 

0.3 mm cryo-loop (Hampton Research) with the (3 -1 -2) scattering 

planes roughly normal to the spindle axis. 

;
_exptl_crystal_size_max 0.10
_exptl_crystal_size_mid 0.06
_exptl_crystal_size_min 0.04
_refine_diff_density_max 1.317
_refine_diff_density_min -1.564
_refine_diff_density_rms 0.217
_refine_ls_extinction_method none
_refine_ls_goodness_of_fit_ref 0.984
_refine_ls_hydrogen_treatment noref
_refine_ls_matrix_type full
_refine_ls_number_parameters 899
_refine_ls_number_reflns 13517
_refine_ls_number_restraints 907
_refine_ls_restrained_S_all 0.958
_refine_ls_R_factor_all 0.1948
_refine_ls_R_factor_gt 0.0673
_refine_ls_shift/su_max 0.044
_refine_ls_shift/su_mean 0.001
_refine_ls_structure_factor_coef Fsqd
_refine_ls_weighting_details 'calc w=1/[\s^2^(Fo^2^)+(0.0402P)^2^+0.0000P] where P=(Fo^2^+2Fc^2^)/3'
_refine_ls_weighting_scheme calc
_refine_ls_wR_factor_gt 0.1028
_refine_ls_wR_factor_ref 0.1386
_reflns_number_gt 6291
_reflns_number_total 13517
_reflns_threshold_expression >2sigma(I)
_cod_data_source_file ic8017248_si_002_3.cif
_cod_data_source_block ba31bas
_cod_depositor_comments
;
The following automatic conversions were performed:
'_symmetry_cell_setting' value 'Monoclinic' changed to 'monoclinic'
according to '/home/saulius/struct/CIF-dictionaries/cif_core.dic'
dictionary named 'cif_core.dic' version 2.4.1 from 2010-06-29.

Automatic conversion script
Id: cif_fix_enum 1527 2010-12-29 10:47:43Z saulius 
;
_cod_original_cell_volume 7437.8(14)
_cod_original_sg_symbol_Hall '-P 2yn '
_cod_original_sg_symbol_H-M 'P 21/n  '
_cod_database_code 4301225

loop_
_symmetry_equiv_pos_as_xyz
'x, y, z'
'-x+1/2, y+1/2, -z+1/2'
'-x, -y, -z'
'x-1/2, -y-1/2, z-1/2'

loop_
_atom_site_label
_atom_site_type_symbol
_atom_site_fract_x
_atom_site_fract_y
_atom_site_fract_z
_atom_site_U_iso_or_equiv
_atom_site_adp_type
_atom_site_occupancy
_atom_site_symmetry_multiplicity
_atom_site_calc_flag
_atom_site_refinement_flags
_atom_site_disorder_assembly
_atom_site_disorder_group
C1 C 0.9072(6) 0.3508(10) 0.0978(4) 0.023(3) Uani 1 1 d U A .
C2 C 0.8521(6) 0.3877(10) 0.1172(4) 0.022(3) Uani 1 1 d U . .
C3 C 0.7987(6) 0.3126(10) 0.1200(4) 0.026(3) Uani 1 1 d U A .
H3A H 0.7613 0.3371 0.1328 0.031 Uiso 1 1 calc R . .
C4 C 0.7985(5) 0.2029(9) 0.1047(4) 0.035(3) Uani 1 1 d DU . .
C5 C 0.8534(6) 0.1744(11) 0.0853(4) 0.033(3) Uani 1 1 d U A .
H5A H 0.8528 0.1016 0.0732 0.039 Uiso 1 1 calc R . .
C6 C 0.9094(6) 0.2426(10) 0.0819(4) 0.029(3) Uani 1 1 d U . .
C7 C 0.7389(6) 0.1255(10) 0.1087(4) 0.043(3) Uani 0.668(12) 1 d PDU A 1
C8 C 0.7270(9) 0.1200(16) 0.1546(4) 0.048(3) Uani 0.668(12) 1 d PDU A 1
H8A H 0.7152 0.1950 0.1637 0.072 Uiso 0.668(12) 1 calc PR A 1
H8B H 0.7689 0.0936 0.1728 0.072 Uiso 0.668(12) 1 calc PR A 1
H8C H 0.6892 0.0681 0.1565 0.072 Uiso 0.668(12) 1 calc PR A 1
C9 C 0.7509(9) 0.0068(11) 0.0936(7) 0.048(3) Uani 0.668(12) 1 d PDU A 1
H9A H 0.7496 0.0073 0.0629 0.072 Uiso 0.668(12) 1 calc PR A 1
H9B H 0.7150 -0.0432 0.1005 0.072 Uiso 0.668(12) 1 calc PR A 1
H9C H 0.7960 -0.0200 0.1077 0.072 Uiso 0.668(12) 1 calc PR A 1
C10 C 0.6730(6) 0.1690(15) 0.0815(6) 0.045(4) Uani 0.668(12) 1 d PDU A 1
H10A H 0.6636 0.2453 0.0904 0.067 Uiso 0.668(12) 1 calc PR A 1
H10B H 0.6346 0.1198 0.0849 0.067 Uiso 0.668(12) 1 calc PR A 1
H10C H 0.6786 0.1698 0.0517 0.067 Uiso 0.668(12) 1 calc PR A 1
C11 C 0.9687(6) 0.1999(11) 0.0613(4) 0.031(3) Uani 1 1 d U A .
C12 C 1.0380(6) 0.2061(12) 0.0933(4) 0.039(3) Uani 1 1 d U . .
H12A H 1.0454 0.2830 0.1039 0.059 Uiso 1 1 calc R A .
H12B H 1.0760 0.1841 0.0789 0.059 Uiso 1 1 calc R . .
H12C H 1.0361 0.1550 0.1170 0.059 Uiso 1 1 calc R . .
C13 C 0.9740(6) 0.2692(11) 0.0218(4) 0.035(3) Uani 1 1 d U . .
H13A H 0.9881 0.3460 0.0301 0.053 Uiso 1 1 calc RD A .
H13B H 0.9292 0.2708 0.0031 0.053 Uiso 1 1 calc R . .
H13C H 1.0081 0.2351 0.0068 0.053 Uiso 1 1 calc R . .
C14 C 0.9593(7) 0.0758(11) 0.0451(5) 0.046(4) Uani 1 1 d U . .
H14A H 0.9474 0.0281 0.0677 0.069 Uiso 1 1 calc R A .
H14B H 1.0022 0.0491 0.0371 0.069 Uiso 1 1 calc R . .
H14C H 0.9224 0.0726 0.0205 0.069 Uiso 1 1 calc R . .
C15 C 0.8131(5) 0.5224(8) 0.1647(3) 0.042(3) Uani 1 1 d GU . .
C16 C 0.7565(5) 0.5933(8) 0.1569(3) 0.055(4) Uani 1 1 d GU . .
C17 C 0.7213(4) 0.6210(8) 0.1895(4) 0.060(4) Uani 1 1 d GU . .
H17A H 0.6827 0.6695 0.1842 0.072 Uiso 1 1 calc R . .
C18 C 0.7428(5) 0.5777(9) 0.2298(3) 0.091(6) Uani 1 1 d GU . .
H18A H 0.7187 0.5966 0.2521 0.109 Uiso 1 1 calc R . .
C19 C 0.7994(5) 0.5067(9) 0.2376(3) 0.067(5) Uani 1 1 d GU . .
H19A H 0.8140 0.4771 0.2651 0.081 Uiso 1 1 calc R . .
C20 C 0.8346(4) 0.4791(8) 0.2050(3) 0.065(5) Uani 1 1 d GU . .
H20A H 0.8732 0.4305 0.2103 0.078 Uiso 1 1 calc R . .
C21 C 0.7285(9) 0.6377(17) 0.1155(6) 0.069(4) Uani 1 1 d U . .
C22 C 1.0458(6) 0.6216(10) 0.1381(4) 0.033(3) Uani 1 1 d U . .
H22A H 1.0750 0.5591 0.1302 0.039 Uiso 1 1 calc R . .
C23 C 1.0125(6) 0.6786(10) 0.1023(4) 0.032(3) Uani 1 1 d U . .
H23A H 1.0242 0.6490 0.0753 0.039 Uiso 1 1 calc R . .
C24 C 0.9940(7) 0.8036(11) 0.1004(5) 0.047(4) Uani 1 1 d U . .
H24A H 1.0338 0.8479 0.1143 0.057 Uiso 1 1 calc R . .
H24B H 0.9829 0.8277 0.0705 0.057 Uiso 1 1 calc R . .
C25 C 0.9328(7) 0.8259(11) 0.1221(5) 0.050(4) Uani 1 1 d U . .
H25A H 0.8911 0.8349 0.1003 0.060 Uiso 1 1 calc R . .
H25B H 0.9403 0.8973 0.1380 0.060 Uiso 1 1 calc R . .
C26 C 0.9198(7) 0.7288(11) 0.1537(5) 0.037(3) Uani 1 1 d U . .
H26A H 0.8699 0.7290 0.1560 0.045 Uiso 1 1 calc R . .
C27 C 0.9600(8) 0.7419(13) 0.1963(5) 0.049(4) Uani 1 1 d U . .
H27A H 0.9531 0.6746 0.2137 0.059 Uiso 1 1 calc R . .
C28 C 1.0372(7) 0.7622(12) 0.1983(5) 0.046(4) Uani 1 1 d U . .
H28A H 1.0433 0.8319 0.1826 0.056 Uiso 1 1 calc R . .
H28B H 1.0584 0.7747 0.2282 0.056 Uiso 1 1 calc R . .
C29 C 1.0750(6) 0.6700(11) 0.1811(4) 0.040(3) Uani 1 1 d U . .
H29A H 1.0798 0.6075 0.2017 0.048 Uiso 1 1 calc R . .
H29B H 1.1218 0.6976 0.1798 0.048 Uiso 1 1 calc R . .
C30 C 0.8713(8) 0.8350(14) 0.2274(6) 0.083(7) Uani 1 1 d U . .
H30A H 0.8646 0.8950 0.2472 0.124 Uiso 1 1 calc R . .
H30B H 0.8668 0.7619 0.2407 0.124 Uiso 1 1 calc R . .
H30C H 0.8366 0.8415 0.2017 0.124 Uiso 1 1 calc R . .
C31 C 0.3418(6) 0.6199(10) 0.1559(4) 0.024(3) Uani 1 1 d U B .
C32 C 0.3936(5) 0.6569(11) 0.1326(4) 0.024(3) Uani 1 1 d U . .
C33 C 0.4455(6) 0.5821(11) 0.1264(4) 0.030(3) Uani 1 1 d U B .
H33A H 0.4807 0.6071 0.1119 0.036 Uiso 1 1 calc RD . .
C34 C 0.4467(5) 0.4703(10) 0.1413(4) 0.036(3) Uani 1 1 d DU . .
C35 C 0.3951(6) 0.4374(10) 0.1628(4) 0.027(3) Uani 1 1 d U B .
H35A H 0.3951 0.3624 0.1729 0.033 Uiso 1 1 calc R . .
C36 C 0.3434(6) 0.5093(10) 0.1703(4) 0.022(3) Uani 1 1 d U . .
C37 C 0.5026(5) 0.3927(9) 0.1310(4) 0.047(3) Uani 0.750(12) 1 d PDU B 1
C38 C 0.4986(9) 0.2763(11) 0.1512(6) 0.051(3) Uani 0.750(12) 1 d PDU B 1
H38A H 0.5031 0.2844 0.1820 0.077 Uiso 0.750(12) 1 calc PR B 1
H38B H 0.5360 0.2289 0.1446 0.077 Uiso 0.750(12) 1 calc PR B 1
H38C H 0.4544 0.2413 0.1400 0.077 Uiso 0.750(12) 1 calc PR B 1
C39 C 0.4961(8) 0.3769(15) 0.0830(4) 0.053(3) Uani 0.750(12) 1 d PDU B 1
H39A H 0.4981 0.4503 0.0694 0.079 Uiso 0.750(12) 1 calc PR B 1
H39B H 0.4522 0.3406 0.0719 0.079 Uiso 0.750(12) 1 calc PR B 1
H39C H 0.5339 0.3297 0.0770 0.079 Uiso 0.750(12) 1 calc PR B 1
C40 C 0.5744(6) 0.4407(14) 0.1469(6) 0.047(3) Uani 0.750(12) 1 d PDU B 1
H40A H 0.5777 0.5163 0.1353 0.071 Uiso 0.750(12) 1 calc PR B 1
H40B H 0.6091 0.3921 0.1377 0.071 Uiso 0.750(12) 1 calc PR B 1
H40C H 0.5825 0.4444 0.1779 0.071 Uiso 0.750(12) 1 calc PR B 1
C41 C 0.2830(6) 0.4661(11) 0.1918(4) 0.031(3) Uani 1 1 d U B .
C42 C 0.2177(6) 0.4599(12) 0.1584(5) 0.047(4) Uani 1 1 d U . .
H42A H 0.1800 0.4292 0.1712 0.070 Uiso 1 1 calc R B .
H42B H 0.2257 0.4111 0.1352 0.070 Uiso 1 1 calc R . .
H42C H 0.2054 0.5354 0.1475 0.070 Uiso 1 1 calc R . .
C43 C 0.2707(7) 0.5386(12) 0.2290(4) 0.048(4) Uani 1 1 d U . .
H43A H 0.3130 0.5427 0.2499 0.072 Uiso 1 1 calc R B .
H43B H 0.2340 0.5054 0.2420 0.072 Uiso 1 1 calc R . .
H43C H 0.2571 0.6144 0.2189 0.072 Uiso 1 1 calc R . .
C44 C 0.2976(7) 0.3446(11) 0.2083(5) 0.048(4) Uani 1 1 d U . .
H44A H 0.3413 0.3428 0.2281 0.072 Uiso 1 1 calc R B .
H44B H 0.3002 0.2944 0.1844 0.072 Uiso 1 1 calc R . .
H44C H 0.2605 0.3197 0.2229 0.072 Uiso 1 1 calc R . .
C45 C 0.4295(4) 0.7988(7) 0.0879(3) 0.036(3) Uani 1 1 d GU . .
C46 C 0.4866(4) 0.8687(8) 0.0954(3) 0.044(3) Uani 1 1 d GU . .
C47 C 0.5206(4) 0.8974(8) 0.0624(3) 0.071(5) Uani 1 1 d GU . .
H47A H 0.5596 0.9452 0.0675 0.085 Uiso 1 1 calc R . .
C48 C 0.4975(5) 0.8561(9) 0.0219(3) 0.069(5) Uani 1 1 d GU . .
H48A H 0.5207 0.8757 -0.0006 0.083 Uiso 1 1 calc R . .
C49 C 0.4404(5) 0.7862(9) 0.0145(2) 0.061(5) Uani 1 1 d GU . .
H49A H 0.4246 0.7579 -0.0132 0.073 Uiso 1 1 calc R . .
C50 C 0.4064(4) 0.7575(7) 0.0475(3) 0.049(4) Uani 1 1 d GU . .
H50A H 0.3673 0.7097 0.0423 0.059 Uiso 1 1 calc R . .
C51 C 0.5151(8) 0.9117(17) 0.1371(6) 0.069(4) Uani 1 1 d U . .
C52 C 0.1956(6) 0.8720(11) 0.1183(4) 0.033(3) Uani 1 1 d U . .
H52A H 0.1699 0.8065 0.1273 0.039 Uiso 1 1 calc R . .
C53 C 0.2273(6) 0.9365(11) 0.1531(4) 0.034(3) Uani 1 1 d U . .
H53A H 0.2186 0.9089 0.1811 0.041 Uiso 1 1 calc R . .
C54 C 0.2423(7) 1.0629(11) 0.1517(4) 0.039(3) Uani 1 1 d U . .
H54A H 0.2523 1.0922 0.1810 0.047 Uiso 1 1 calc R . .
H54B H 0.2009 1.1019 0.1368 0.047 Uiso 1 1 calc R . .
C55 C 0.3033(7) 1.0898(11) 0.1292(5) 0.051(4) Uani 1 1 d U . .
H55A H 0.2940 1.1606 0.1131 0.061 Uiso 1 1 calc R . .
H55B H 0.3453 1.1005 0.1506 0.061 Uiso 1 1 calc R . .
C56 C 0.3152(7) 0.9951(11) 0.0991(5) 0.039(3) Uani 1 1 d U . .
H56A H 0.3644 0.9992 0.0954 0.046 Uiso 1 1 calc R . .
C57 C 0.2739(7) 1.0027(11) 0.0574(5) 0.041(3) Uani 1 1 d U . .
H57A H 0.2840 0.9356 0.0408 0.049 Uiso 1 1 calc R . .
C58 C 0.1965(7) 1.0099(12) 0.0551(5) 0.055(4) Uani 1 1 d U . .
H58A H 0.1860 1.0804 0.0690 0.066 Uiso 1 1 calc R . .
H58B H 0.1749 1.0149 0.0250 0.066 Uiso 1 1 calc R . .
C59 C 0.1638(6) 0.9147(12) 0.0748(4) 0.042(3) Uani 1 1 d U . .
H59A H 0.1611 0.8503 0.0551 0.050 Uiso 1 1 calc R . .
H59B H 0.1160 0.9372 0.0762 0.050 Uiso 1 1 calc R . .
C60 C 0.3540(7) 1.1073(14) 0.0233(5) 0.067(5) Uani 1 1 d U . .
H60A H 0.3581 1.1754 0.0068 0.100 Uiso 1 1 calc R . .
H60B H 0.3605 1.0411 0.0063 0.100 Uiso 1 1 calc R . .
H60C H 0.3890 1.1082 0.0489 0.100 Uiso 1 1 calc R . .
C61 C 0.0302(4) 0.4017(7) 0.2325(3) 0.042(2) Uani 1 1 d GU . .
H61 H -0.0060 0.4583 0.2356 0.051 Uiso 1 1 calc R . .
C62 C 0.0448(4) 0.3585(8) 0.1937(2) 0.041(3) Uani 1 1 d GU . .
H62 H 0.0206 0.3791 0.1648 0.049 Uiso 1 1 calc R . .
C63 C 0.0995(5) 0.2803(8) 0.2033(3) 0.042(3) Uani 1 1 d GU . .
H63 H 0.1203 0.2356 0.1824 0.050 Uiso 1 1 calc R . .
C64 C 0.1187(4) 0.2752(7) 0.2480(3) 0.041(3) Uani 1 1 d GU . .
H64 H 0.1553 0.2261 0.2640 0.049 Uiso 1 1 calc R . .
C65 C 0.0759(5) 0.3502(8) 0.2660(2) 0.042(2) Uani 1 1 d GU . .
H65 H 0.0773 0.3637 0.2969 0.050 Uiso 1 1 calc R . .
C66 C -0.0718(5) 0.1695(9) 0.1996(3) 0.059(3) Uani 1 1 d GU . .
H66A H -0.1005 0.2013 0.1736 0.071 Uiso 1 1 calc R . .
C67 C -0.0772(5) 0.1970(8) 0.2420(4) 0.058(3) Uani 1 1 d GU . .
H67A H -0.1103 0.2516 0.2510 0.070 Uiso 1 1 calc R . .
C68 C -0.0272(6) 0.1336(9) 0.2692(3) 0.061(3) Uani 1 1 d GU . .
H68A H -0.0186 0.1363 0.3009 0.074 Uiso 1 1 calc R . .
C69 C 0.0091(5) 0.0669(8) 0.2437(4) 0.060(3) Uani 1 1 d GU . .
H69A H 0.0479 0.0147 0.2542 0.072 Uiso 1 1 calc R . .
C70 C -0.0185(5) 0.0891(9) 0.2007(3) 0.060(3) Uani 1 1 d GU . .
H70A H -0.0027 0.0548 0.1755 0.071 Uiso 1 1 calc R . .
C71 C 0.2276(4) 0.6402(7) 0.0142(3) 0.045(3) Uani 1 1 d GU . .
H71A H 0.1925 0.6999 0.0053 0.054 Uiso 1 1 calc R . .
C72 C 0.2511(5) 0.6037(8) 0.0563(3) 0.042(3) Uani 1 1 d GU . .
H72A H 0.2354 0.6329 0.0823 0.050 Uiso 1 1 calc R . .
C73 C 0.3002(4) 0.5172(8) 0.0550(3) 0.042(3) Uani 1 1 d GU . .
H73A H 0.3251 0.4748 0.0799 0.050 Uiso 1 1 calc R . .
C74 C 0.3069(4) 0.5002(7) 0.0121(3) 0.044(3) Uani 1 1 d GU . .
H74A H 0.3376 0.4442 0.0015 0.053 Uiso 1 1 calc R . .
C75 C 0.2620(5) 0.5763(9) -0.0131(2) 0.046(3) Uani 1 1 d GU . .
H75A H 0.2556 0.5833 -0.0446 0.055 Uiso 1 1 calc R . .
C76 C 0.1701(5) 0.3409(9) 0.0483(3) 0.061(3) Uani 1 1 d GU . .
H76A H 0.1898 0.3092 0.0767 0.074 Uiso 1 1 calc R . .
C77 C 0.1226(5) 0.4311(8) 0.0406(3) 0.061(3) Uani 1 1 d GU . .
H77A H 0.1017 0.4722 0.0624 0.073 Uiso 1 1 calc R . .
C78 C 0.1091(4) 0.4513(7) -0.0037(4) 0.059(3) Uani 1 1 d GU . .
H78A H 0.0770 0.5092 -0.0185 0.070 Uiso 1 1 calc R . .
C79 C 0.1482(5) 0.3736(9) -0.0233(3) 0.058(3) Uani 1 1 d GU . .
H79A H 0.1498 0.3689 -0.0542 0.069 Uiso 1 1 calc R . .
C80 C 0.1859(4) 0.3054(6) 0.0089(4) 0.058(3) Uani 1 1 d GU . .
H80A H 0.2195 0.2454 0.0046 0.070 Uiso 1 1 calc R . .
Co1 Co 0.01783(9) 0.23352(15) 0.23032(6) 0.0345(5) Uani 1 1 d U . .
Co2 Co 0.20838(9) 0.47393(15) 0.01965(6) 0.0350(5) Uani 1 1 d U . .
F1 F 0.6712(5) 0.6998(10) 0.1143(4) 0.102(4) Uani 1 1 d U . .
F2 F 0.7094(6) 0.5564(10) 0.0856(3) 0.108(4) Uani 1 1 d U . .
F3 F 0.7704(5) 0.7020(10) 0.0969(3) 0.096(3) Uani 1 1 d U . .
F4 F 0.5742(5) 0.9682(10) 0.1392(4) 0.113(4) Uani 1 1 d U . .
F5 F 0.5309(4) 0.8285(9) 0.1661(3) 0.074(3) Uani 1 1 d U . .
F6 F 0.4737(5) 0.9780(8) 0.1553(3) 0.077(3) Uani 1 1 d U . .
N1 N 0.8542(5) 0.4995(8) 0.1322(3) 0.026(2) Uani 1 1 d U . .
N2 N 0.3905(5) 0.7709(9) 0.1209(3) 0.030(3) Uani 1 1 d U . .
O1 O 0.9601(4) 0.4277(7) 0.0974(2) 0.0262(19) Uani 1 1 d U . .
O3 O 0.2912(4) 0.6922(7) 0.1592(3) 0.028(2) Uani 1 1 d U . .
O4 O 0.2891(5) 1.1035(8) 0.0346(3) 0.058(3) Uani 1 1 d U . .
O6 O 0.9374(5) 0.8445(9) 0.2167(3) 0.066(3) Uani 1 1 d U . .
Pt1 Pt 0.94203(2) 0.57824(4) 0.127054(18) 0.02631(15) Uani 1 1 d U A .
Pt2 Pt 0.30200(2) 0.84367(4) 0.127953(18) 0.02737(16) Uani 1 1 d U B .
C81 C 0.7426(8) 0.1179(13) 0.1083(6) 0.044(3) Uani 0.332(12) 1 d PDU A 2
C82 C 0.7224(16) 0.052(2) 0.0672(9) 0.045(4) Uani 0.332(12) 1 d PDU A 2
H82A H 0.6874 0.0933 0.0480 0.068 Uiso 0.332(12) 1 calc PR A 2
H82B H 0.7041 -0.0217 0.0735 0.068 Uiso 0.332(12) 1 calc PR A 2
H82C H 0.7630 0.0409 0.0538 0.068 Uiso 0.332(12) 1 calc PR A 2
C83 C 0.7659(15) 0.033(2) 0.1436(10) 0.046(4) Uani 0.332(12) 1 d PDU A 2
H83A H 0.8039 0.0645 0.1638 0.070 Uiso 0.332(12) 1 calc PR A 2
H83B H 0.7812 -0.0361 0.1313 0.070 Uiso 0.332(12) 1 calc PR A 2
H83C H 0.7274 0.0155 0.1582 0.070 Uiso 0.332(12) 1 calc PR A 2
C84 C 0.6779(10) 0.175(2) 0.1181(12) 0.045(3) Uani 0.332(12) 1 d PDU A 2
H84A H 0.6688 0.2433 0.1009 0.068 Uiso 0.332(12) 1 calc PR A 2
H84B H 0.6846 0.1954 0.1481 0.068 Uiso 0.332(12) 1 calc PR A 2
H84C H 0.6388 0.1239 0.1115 0.068 Uiso 0.332(12) 1 calc PR A 2
C85 C 0.5014(10) 0.3911(17) 0.1307(8) 0.047(3) Uani 0.250(12) 1 d PDU B 2
C86 C 0.5547(17) 0.452(3) 0.1093(15) 0.048(4) Uani 0.250(12) 1 d PDU B 2
H86A H 0.5319 0.4858 0.0827 0.072 Uiso 0.250(12) 1 calc PR B 2
H86B H 0.5894 0.3983 0.1034 0.072 Uiso 0.250(12) 1 calc PR B 2
H86C H 0.5770 0.5111 0.1281 0.072 Uiso 0.250(12) 1 calc PRD B 2
C87 C 0.4699(19) 0.297(3) 0.1005(14) 0.049(4) Uani 0.250(12) 1 d PDU B 2
H87A H 0.4579 0.3275 0.0718 0.074 Uiso 0.250(12) 1 calc PR B 2
H87B H 0.4285 0.2684 0.1097 0.074 Uiso 0.250(12) 1 calc PR B 2
H87C H 0.5033 0.2364 0.1008 0.074 Uiso 0.250(12) 1 calc PR B 2
C88 C 0.5408(19) 0.334(4) 0.1706(11) 0.049(4) Uani 0.250(12) 1 d PDU B 2
H88A H 0.5740 0.3869 0.1860 0.073 Uiso 0.250(12) 1 calc PR B 2
H88B H 0.5653 0.2681 0.1623 0.073 Uiso 0.250(12) 1 calc PR B 2
H88C H 0.5084 0.3101 0.1888 0.073 Uiso 0.250(12) 1 calc PR B 2

loop_
_atom_site_aniso_label
_atom_site_aniso_U_11
_atom_site_aniso_U_22
_atom_site_aniso_U_33
_atom_site_aniso_U_23
_atom_site_aniso_U_13
_atom_site_aniso_U_12
C1 0.022(6) 0.022(6) 0.022(8) 0.003(6) 0.001(5) -0.001(5)
C2 0.024(6) 0.023(6) 0.018(8) -0.001(5) -0.002(5) -0.006(4)
C3 0.021(6) 0.025(6) 0.031(9) 0.009(6) 0.005(6) -0.002(5)
C4 0.025(5) 0.027(5) 0.049(7) 0.002(5) -0.001(5) -0.008(4)
C5 0.026(6) 0.035(8) 0.034(9) -0.013(7) -0.004(6) -0.006(5)
C6 0.028(6) 0.022(6) 0.037(9) 0.002(6) 0.004(6) -0.002(5)
C7 0.033(5) 0.035(5) 0.061(7) 0.000(5) 0.002(5) -0.018(4)
C8 0.039(6) 0.039(7) 0.063(7) 0.004(6) 0.000(6) -0.023(5)
C9 0.039(6) 0.035(6) 0.067(8) 0.000(6) -0.001(6) -0.019(5)
C10 0.034(6) 0.037(7) 0.061(8) 0.003(7) 0.002(6) -0.020(6)
C11 0.034(6) 0.027(7) 0.034(9) 0.010(6) 0.012(5) 0.014(6)
C12 0.031(6) 0.049(10) 0.040(9) -0.001(7) 0.012(5) 0.004(6)
C13 0.040(8) 0.036(8) 0.033(8) -0.006(6) 0.015(6) 0.018(7)
C14 0.055(9) 0.036(7) 0.052(11) -0.009(7) 0.022(7) -0.001(7)
C15 0.040(7) 0.027(9) 0.065(8) -0.019(7) 0.027(7) -0.018(5)
C16 0.051(9) 0.050(11) 0.064(7) -0.028(7) 0.011(6) -0.005(6)
C17 0.058(10) 0.057(12) 0.075(10) -0.029(9) 0.042(9) -0.004(7)
C18 0.083(13) 0.112(18) 0.087(11) -0.011(13) 0.044(12) 0.014(10)
C19 0.065(11) 0.077(13) 0.061(10) -0.027(9) 0.011(8) -0.009(8)
C20 0.083(12) 0.071(13) 0.044(9) -0.013(8) 0.020(8) -0.001(8)
C21 0.059(11) 0.082(14) 0.064(9) -0.014(7) 0.008(8) -0.013(7)
C22 0.027(5) 0.021(7) 0.048(8) -0.002(5) 0.002(6) -0.005(5)
C23 0.036(7) 0.028(6) 0.037(8) 0.009(6) 0.019(5) 0.001(5)
C24 0.044(9) 0.027(7) 0.075(12) 0.015(7) 0.019(7) 0.003(6)
C25 0.065(10) 0.020(6) 0.067(10) 0.010(7) 0.018(8) 0.014(7)
C26 0.030(6) 0.033(6) 0.052(8) -0.013(6) 0.017(5) -0.018(6)
C27 0.059(7) 0.049(10) 0.041(8) -0.011(6) 0.014(7) 0.003(7)
C28 0.050(7) 0.060(11) 0.025(9) -0.005(7) -0.007(7) -0.002(7)
C29 0.029(6) 0.029(9) 0.055(9) 0.003(7) -0.007(6) -0.010(6)
C30 0.071(10) 0.090(14) 0.098(15) -0.081(12) 0.043(11) -0.020(10)
C31 0.026(6) 0.022(6) 0.020(8) 0.010(6) -0.006(5) 0.004(5)
C32 0.019(6) 0.025(6) 0.027(8) 0.001(6) -0.003(5) -0.007(5)
C33 0.021(6) 0.032(6) 0.035(8) -0.005(7) -0.003(5) -0.009(5)
C34 0.026(5) 0.033(5) 0.049(7) -0.005(5) 0.006(5) 0.002(4)
C35 0.030(6) 0.014(7) 0.035(9) 0.001(6) 0.000(5) 0.000(5)
C36 0.030(6) 0.025(6) 0.008(7) 0.003(5) -0.003(5) -0.001(5)
C37 0.036(5) 0.045(5) 0.060(7) -0.005(5) 0.014(5) 0.009(4)
C38 0.041(6) 0.045(6) 0.070(8) -0.004(6) 0.015(6) 0.012(5)
C39 0.047(6) 0.049(7) 0.063(7) -0.009(6) 0.010(6) 0.017(6)
C40 0.033(5) 0.048(7) 0.064(8) -0.006(6) 0.013(6) 0.008(5)
C41 0.035(6) 0.027(7) 0.032(9) 0.008(6) 0.010(5) 0.001(6)
C42 0.030(7) 0.051(10) 0.057(10) 0.010(8) -0.002(6) -0.009(7)
C43 0.064(10) 0.044(9) 0.042(9) -0.002(7) 0.028(7) -0.013(8)
C44 0.048(8) 0.042(7) 0.063(11) 0.022(7) 0.031(7) 0.009(7)
C45 0.034(7) 0.025(8) 0.053(8) 0.002(6) 0.018(6) 0.000(5)
C46 0.032(7) 0.038(9) 0.065(7) 0.020(6) 0.012(6) -0.007(6)
C47 0.044(9) 0.082(14) 0.090(10) 0.025(11) 0.021(9) -0.026(8)
C48 0.060(10) 0.088(15) 0.070(9) 0.030(10) 0.040(9) -0.007(8)
C49 0.049(9) 0.093(14) 0.044(9) 0.010(9) 0.018(8) 0.004(8)
C50 0.053(9) 0.051(11) 0.049(8) -0.003(8) 0.025(7) -0.017(7)
C51 0.045(10) 0.069(13) 0.089(10) 0.007(7) 0.002(8) -0.028(7)
C52 0.023(5) 0.034(8) 0.041(8) 0.000(5) 0.006(6) 0.002(5)
C53 0.053(8) 0.029(6) 0.029(7) 0.000(6) 0.027(6) -0.002(5)
C54 0.060(9) 0.028(6) 0.028(9) -0.001(7) 0.007(6) -0.007(6)
C55 0.062(9) 0.015(6) 0.077(11) 0.003(7) 0.020(8) -0.012(7)
C56 0.037(7) 0.037(7) 0.044(8) 0.008(6) 0.012(5) -0.007(6)
C57 0.044(7) 0.032(9) 0.049(8) 0.015(6) 0.018(6) 0.010(6)
C58 0.040(6) 0.060(11) 0.064(12) 0.014(8) 0.006(7) -0.005(7)
C59 0.035(6) 0.054(10) 0.040(8) 0.012(7) 0.017(5) 0.012(7)
C60 0.040(8) 0.083(14) 0.079(14) 0.040(10) 0.018(8) 0.001(8)
C61 0.038(5) 0.031(4) 0.056(7) 0.004(5) 0.002(5) -0.010(4)
C62 0.044(6) 0.033(5) 0.043(6) 0.014(4) -0.005(5) -0.015(4)
C63 0.038(5) 0.042(6) 0.044(6) 0.001(5) 0.003(4) -0.015(4)
C64 0.032(4) 0.041(6) 0.045(6) 0.010(5) -0.005(4) -0.010(4)
C65 0.039(5) 0.042(6) 0.043(6) 0.001(5) 0.001(4) -0.019(4)
C66 0.052(5) 0.051(7) 0.064(7) 0.019(6) -0.016(5) -0.032(4)
C67 0.047(5) 0.058(7) 0.066(7) 0.020(6) 0.000(5) -0.032(4)
C68 0.063(6) 0.054(7) 0.062(6) 0.024(5) -0.003(5) -0.035(5)
C69 0.062(6) 0.040(5) 0.070(7) 0.024(5) -0.012(5) -0.029(5)
C70 0.064(6) 0.041(5) 0.065(7) 0.007(5) -0.011(6) -0.031(5)
C71 0.051(6) 0.036(4) 0.048(6) 0.002(5) 0.003(5) -0.010(4)
C72 0.046(6) 0.034(5) 0.043(6) -0.002(4) 0.003(5) -0.014(4)
C73 0.043(5) 0.042(6) 0.037(6) -0.003(5) 0.000(4) -0.014(4)
C74 0.046(4) 0.047(6) 0.040(6) -0.003(5) 0.006(5) -0.010(4)
C75 0.053(6) 0.044(6) 0.039(6) 0.000(5) 0.003(5) -0.013(5)
C76 0.066(6) 0.046(6) 0.065(7) 0.006(5) -0.008(6) -0.030(5)
C77 0.056(5) 0.053(7) 0.076(7) -0.009(6) 0.015(5) -0.026(5)
C78 0.044(4) 0.048(7) 0.077(7) -0.002(6) -0.007(5) -0.014(4)
C79 0.056(6) 0.047(6) 0.062(7) -0.011(5) -0.011(5) -0.015(5)
C80 0.056(6) 0.038(4) 0.075(8) -0.006(5) -0.007(6) -0.016(4)
Co1 0.0358(11) 0.0322(12) 0.0323(13) 0.0084(9) -0.0036(9) -0.0113(9)
Co2 0.0366(11) 0.0313(12) 0.0334(13) 0.0024(9) -0.0039(9) -0.0017(9)
F1 0.080(7) 0.111(9) 0.116(10) 0.009(7) 0.020(6) 0.032(6)
F2 0.135(9) 0.105(9) 0.070(8) -0.020(6) -0.016(7) 0.004(6)
F3 0.061(6) 0.126(9) 0.101(9) 0.030(7) 0.013(6) 0.002(6)
F4 0.073(6) 0.147(10) 0.120(10) -0.014(7) 0.020(6) -0.077(7)
F5 0.052(5) 0.097(7) 0.069(7) 0.009(6) -0.003(5) -0.007(5)
F6 0.083(6) 0.063(7) 0.082(8) -0.006(5) 0.001(6) -0.023(5)
N1 0.023(5) 0.022(5) 0.035(7) 0.000(5) 0.005(5) -0.007(4)
N2 0.031(5) 0.027(5) 0.035(7) 0.004(5) 0.013(5) -0.004(4)
O1 0.026(4) 0.019(4) 0.035(6) 0.000(4) 0.008(4) -0.002(4)
O3 0.029(5) 0.025(5) 0.033(6) 0.003(4) 0.015(4) -0.001(3)
O4 0.050(6) 0.053(7) 0.077(8) 0.040(6) 0.024(6) 0.014(5)
O6 0.065(6) 0.058(7) 0.080(8) -0.033(6) 0.030(6) -0.021(6)
Pt1 0.0222(3) 0.0210(3) 0.0368(4) -0.0047(3) 0.0079(2) -0.0024(2)
Pt2 0.0251(3) 0.0262(3) 0.0320(4) 0.0062(3) 0.0084(2) -0.0004(3)
C81 0.034(5) 0.035(6) 0.061(7) 0.001(5) 0.001(5) -0.018(5)
C82 0.036(7) 0.035(7) 0.062(8) 0.000(7) 0.001(7) -0.020(6)
C83 0.035(6) 0.037(7) 0.064(8) 0.004(6) 0.000(6) -0.021(6)
C84 0.034(6) 0.037(7) 0.063(8) 0.001(7) 0.002(6) -0.021(6)
C85 0.037(5) 0.045(6) 0.062(7) -0.006(6) 0.013(5) 0.010(5)
C86 0.036(6) 0.047(7) 0.064(8) -0.006(7) 0.014(6) 0.012(6)
C87 0.041(7) 0.045(7) 0.064(8) -0.008(6) 0.014(6) 0.013(6)
C88 0.038(7) 0.046(7) 0.064(8) -0.006(6) 0.013(6) 0.014(6)

loop_
_atom_type_symbol
_atom_type_description
_atom_type_scat_dispersion_real
_atom_type_scat_dispersion_imag
_atom_type_scat_source
C C 0.0033 0.0016 'International Tables Vol C Tables 4.2.6.8 and 6.1.1.4'
H H 0.0000 0.0000 'International Tables Vol C Tables 4.2.6.8 and 6.1.1.4'
N N 0.0061 0.0033 'International Tables Vol C Tables 4.2.6.8 and 6.1.1.4'
O O 0.0106 0.0060 'International Tables Vol C Tables 4.2.6.8 and 6.1.1.4'
F F 0.0171 0.0103 'International Tables Vol C Tables 4.2.6.8 and 6.1.1.4'
Co Co 0.3494 0.9721 'International Tables Vol C Tables 4.2.6.8 and 6.1.1.4'
Pt Pt -1.7033 8.3905 'International Tables Vol C Tables 4.2.6.8 and 6.1.1.4'

loop_
_exptl_crystal_face_index_h
_exptl_crystal_face_index_k
_exptl_crystal_face_index_l
_exptl_crystal_face_perp_dist
1.00 0.00 0.00 0.0100
-1.00 0.00 0.00 0.0500
0.00 1.00 0.00 0.0100
0.00 -1.00 0.00 0.0200
0.00 0.00 1.00 0.0300
0.00 0.00 -1.00 0.0300
1.00 0.00 -1.00 0.0100
-1.00 0.00 1.00 0.0500

loop_
_geom_angle_atom_site_label_1
_geom_angle_atom_site_label_2
_geom_angle_atom_site_label_3
_geom_angle
_geom_angle_site_symmetry_1
_geom_angle_site_symmetry_3
_geom_angle_publ_flag
C6 C1 O1 122.4(10) . . ?
C6 C1 C2 121.6(11) . . ?
O1 C1 C2 115.9(11) . . ?
C3 C2 C1 118.5(11) . . ?
C3 C2 N1 123.9(11) . . ?
C1 C2 N1 117.6(10) . . ?
C4 C3 C2 122.1(11) . . ?
C4 C3 H3A 118.9 . . ?
C2 C3 H3A 118.9 . . ?
C5 C4 C3 115.7(10) . . ?
C5 C4 C81 120.5(11) . . ?
C3 C4 C81 123.8(11) . . ?
C5 C4 C7 124.6(10) . . ?
C3 C4 C7 119.7(9) . . ?
C4 C5 C6 126.0(12) . . ?
C4 C5 H5A 117.0 . . ?
C6 C5 H5A 117.0 . . ?
C1 C6 C5 115.9(11) . . ?
C1 C6 C11 122.8(11) . . ?
C5 C6 C11 121.3(11) . . ?
C4 C7 C9 111.8(9) . . ?
C4 C7 C10 110.1(9) . . ?
C9 C7 C10 107.2(9) . . ?
C4 C7 C8 110.8(9) . . ?
C9 C7 C8 108.9(9) . . ?
C10 C7 C8 107.9(9) . . ?
C6 C11 C13 110.2(10) . . ?
C6 C11 C12 110.5(11) . . ?
C13 C11 C12 110.0(11) . . ?
C6 C11 C14 113.6(10) . . ?
C13 C11 C14 104.8(11) . . ?
C12 C11 C14 107.6(10) . . ?
C11 C12 H12A 109.5 . . ?
C11 C12 H12B 109.5 . . ?
H12A C12 H12B 109.5 . . ?
C11 C12 H12C 109.5 . . ?
H12A C12 H12C 109.5 . . ?
H12B C12 H12C 109.5 . . ?
C11 C13 H13A 109.5 . . ?
C11 C13 H13B 109.5 . . ?
H13A C13 H13B 109.5 . . ?
C11 C13 H13C 109.5 . . ?
H13A C13 H13C 109.5 . . ?
H13B C13 H13C 109.5 . . ?
C11 C14 H14A 109.5 . . ?
C11 C14 H14B 109.5 . . ?
H14A C14 H14B 109.5 . . ?
C11 C14 H14C 109.5 . . ?
H14A C14 H14C 109.5 . . ?
H14B C14 H14C 109.5 . . ?
C16 C15 C20 120.0 . . ?
C16 C15 N1 121.2(8) . . ?
C20 C15 N1 118.7(8) . . ?
C15 C16 C17 120.0 . . ?
C15 C16 C21 123.7(10) . . ?
C17 C16 C21 116.2(10) . . ?
C18 C17 C16 120.0 . . ?
C18 C17 H17A 120.0 . . ?
C16 C17 H17A 120.0 . . ?
C19 C18 C17 120.0 . . ?
C19 C18 H18A 120.0 . . ?
C17 C18 H18A 120.0 . . ?
C18 C19 C20 120.0 . . ?
C18 C19 H19A 120.0 . . ?
C20 C19 H19A 120.0 . . ?
C19 C20 C15 120.0 . . ?
C19 C20 H20A 120.0 . . ?
C15 C20 H20A 120.0 . . ?
F3 C21 F1 104.7(16) . . ?
F3 C21 F2 102.1(15) . . ?
F1 C21 F2 103.9(14) . . ?
F3 C21 C16 116.6(14) . . ?
F1 C21 C16 114.3(15) . . ?
F2 C21 C16 113.6(16) . . ?
C23 C22 C29 128.0(12) . . ?
C23 C22 Pt1 70.7(7) . . ?
C29 C22 Pt1 117.3(9) . . ?
C23 C22 H22A 111.5 . . ?
C29 C22 H22A 111.5 . . ?
Pt1 C22 H22A 111.5 . . ?
C22 C23 C24 125.5(13) . . ?
C22 C23 Pt1 70.2(7) . . ?
C24 C23 Pt1 113.6(8) . . ?
C22 C23 H23A 113.3 . . ?
C24 C23 H23A 113.3 . . ?
Pt1 C23 H23A 113.3 . . ?
C25 C24 C23 110.8(10) . . ?
C25 C24 H24A 109.5 . . ?
C23 C24 H24A 109.5 . . ?
C25 C24 H24B 109.5 . . ?
C23 C24 H24B 109.5 . . ?
H24A C24 H24B 108.1 . . ?
C24 C25 C26 113.2(10) . . ?
C24 C25 H25A 108.9 . . ?
C26 C25 H25A 108.9 . . ?
C24 C25 H25B 108.9 . . ?
C26 C25 H25B 108.9 . . ?
H25A C25 H25B 107.7 . . ?
C27 C26 C25 113.3(12) . . ?
C27 C26 Pt1 110.9(10) . . ?
C25 C26 Pt1 107.4(9) . . ?
C27 C26 H26A 108.3 . . ?
C25 C26 H26A 108.3 . . ?
Pt1 C26 H26A 108.3 . . ?
C26 C27 O6 109.9(12) . . ?
C26 C27 C28 115.7(12) . . ?
O6 C27 C28 102.9(11) . . ?
C26 C27 H27A 109.4 . . ?
O6 C27 H27A 109.4 . . ?
C28 C27 H27A 109.4 . . ?
C29 C28 C27 115.2(12) . . ?
C29 C28 H28A 108.5 . . ?
C27 C28 H28A 108.5 . . ?
C29 C28 H28B 108.5 . . ?
C27 C28 H28B 108.5 . . ?
H28A C28 H28B 107.5 . . ?
C28 C29 C22 118.9(11) . . ?
C28 C29 H29A 107.6 . . ?
C22 C29 H29A 107.6 . . ?
C28 C29 H29B 107.6 . . ?
C22 C29 H29B 107.6 . . ?
H29A C29 H29B 107.0 . . ?
O6 C30 H30A 109.5 . . ?
O6 C30 H30B 109.5 . . ?
H30A C30 H30B 109.5 . . ?
O6 C30 H30C 109.5 . . ?
H30A C30 H30C 109.5 . . ?
H30B C30 H30C 109.5 . . ?
O3 C31 C36 123.8(11) . . ?
O3 C31 C32 116.9(11) . . ?
C36 C31 C32 119.0(11) . . ?
C33 C32 N2 125.2(11) . . ?
C33 C32 C31 119.0(12) . . ?
N2 C32 C31 115.6(11) . . ?
C32 C33 C34 121.6(11) . . ?
C32 C33 H33A 119.2 . . ?
C34 C33 H33A 119.2 . . ?
C35 C34 C33 117.6(10) . . ?
C35 C34 C85 123.4(12) . . ?
C33 C34 C85 119.0(12) . . ?
C35 C34 C37 124.2(10) . . ?
C33 C34 C37 118.2(10) . . ?
C34 C35 C36 122.8(11) . . ?
C34 C35 H35A 118.6 . . ?
C36 C35 H35A 118.6 . . ?
C35 C36 C31 120.1(11) . . ?
C35 C36 C41 121.0(11) . . ?
C31 C36 C41 118.8(11) . . ?
C34 C37 C40 111.5(8) . . ?
C34 C37 C39 110.7(9) . . ?
C40 C37 C39 107.0(9) . . ?
C34 C37 C38 111.5(9) . . ?
C40 C37 C38 107.8(9) . . ?
C39 C37 C38 108.1(9) . . ?
C43 C41 C42 110.3(11) . . ?
C43 C41 C44 107.8(11) . . ?
C42 C41 C44 106.2(11) . . ?
C43 C41 C36 113.2(10) . . ?
C42 C41 C36 108.8(11) . . ?
C44 C41 C36 110.2(10) . . ?
C41 C42 H42A 109.5 . . ?
C41 C42 H42B 109.5 . . ?
H42A C42 H42B 109.5 . . ?
C41 C42 H42C 109.5 . . ?
H42A C42 H42C 109.5 . . ?
H42B C42 H42C 109.5 . . ?
C41 C43 H43A 109.5 . . ?
C41 C43 H43B 109.5 . . ?
H43A C43 H43B 109.5 . . ?
C41 C43 H43C 109.5 . . ?
H43A C43 H43C 109.5 . . ?
H43B C43 H43C 109.5 . . ?
C41 C44 H44A 109.5 . . ?
C41 C44 H44B 109.5 . . ?
H44A C44 H44B 109.5 . . ?
C41 C44 H44C 109.5 . . ?
H44A C44 H44C 109.5 . . ?
H44B C44 H44C 109.5 . . ?
C46 C45 C50 120.0 . . ?
C46 C45 N2 121.9(7) . . ?
C50 C45 N2 118.1(7) . . ?
C47 C46 C45 120.0 . . ?
C47 C46 C51 116.9(9) . . ?
C45 C46 C51 123.1(9) . . ?
C48 C47 C46 120.0 . . ?
C48 C47 H47A 120.0 . . ?
C46 C47 H47A 120.0 . . ?
C47 C48 C49 120.0 . . ?
C47 C48 H48A 120.0 . . ?
C49 C48 H48A 120.0 . . ?
C48 C49 C50 120.0 . . ?
C48 C49 H49A 120.0 . . ?
C50 C49 H49A 120.0 . . ?
C49 C50 C45 120.0 . . ?
C49 C50 H50A 120.0 . . ?
C45 C50 H50A 120.0 . . ?
F4 C51 F6 105.9(15) . . ?
F4 C51 F5 103.5(14) . . ?
F6 C51 F5 102.5(15) . . ?
F4 C51 C46 115.0(15) . . ?
F6 C51 C46 116.0(14) . . ?
F5 C51 C46 112.5(15) . . ?
C53 C52 C59 127.1(13) . . ?
C53 C52 Pt2 70.9(7) . . ?
C59 C52 Pt2 115.8(8) . . ?
C53 C52 H52A 112.1 . . ?
C59 C52 H52A 112.1 . . ?
Pt2 C52 H52A 112.1 . . ?
C52 C53 C54 125.0(12) . . ?
C52 C53 Pt2 70.0(7) . . ?
C54 C53 Pt2 110.5(8) . . ?
C52 C53 H53A 114.3 . . ?
C54 C53 H53A 114.3 . . ?
Pt2 C53 H53A 114.3 . . ?
C53 C54 C55 112.8(11) . . ?
C53 C54 H54A 109.0 . . ?
C55 C54 H54A 109.0 . . ?
C53 C54 H54B 109.0 . . ?
C55 C54 H54B 109.0 . . ?
H54A C54 H54B 107.8 . . ?
C56 C55 C54 111.1(10) . . ?
C56 C55 H55A 109.4 . . ?
C54 C55 H55A 109.4 . . ?
C56 C55 H55B 109.4 . . ?
C54 C55 H55B 109.4 . . ?
H55A C55 H55B 108.0 . . ?
C57 C56 C55 114.6(12) . . ?
C57 C56 Pt2 112.0(9) . . ?
C55 C56 Pt2 108.3(9) . . ?
C57 C56 H56A 107.2 . . ?
C55 C56 H56A 107.2 . . ?
Pt2 C56 H56A 107.2 . . ?
C56 C57 O4 112.5(12) . . ?
C56 C57 C58 116.9(12) . . ?
O4 C57 C58 102.7(10) . . ?
C56 C57 H57A 108.1 . . ?
O4 C57 H57A 108.1 . . ?
C58 C57 H57A 108.1 . . ?
C59 C58 C57 116.1(12) . . ?
C59 C58 H58A 108.3 . . ?
C57 C58 H58A 108.3 . . ?
C59 C58 H58B 108.3 . . ?
C57 C58 H58B 108.3 . . ?
H58A C58 H58B 107.4 . . ?
C58 C59 C52 120.1(12) . . ?
C58 C59 H59A 107.3 . . ?
C52 C59 H59A 107.3 . . ?
C58 C59 H59B 107.3 . . ?
C52 C59 H59B 107.3 . . ?
H59A C59 H59B 106.9 . . ?
O4 C60 H60A 109.5 . . ?
O4 C60 H60B 109.5 . . ?
H60A C60 H60B 109.5 . . ?
O4 C60 H60C 109.5 . . ?
H60A C60 H60C 109.5 . . ?
H60B C60 H60C 109.5 . . ?
C65 C61 C62 108.0 . . ?
C65 C61 Co1 69.8(3) . . ?
C62 C61 Co1 69.6(3) . . ?
C65 C61 H61 126.0 . . ?
C62 C61 H61 126.0 . . ?
Co1 C61 H61 126.0 . . ?
C63 C62 C61 108.0 . . ?
C63 C62 Co1 70.0(3) . . ?
C61 C62 Co1 69.2(3) . . ?
C63 C62 H62 126.0 . . ?
C61 C62 H62 126.0 . . ?
Co1 C62 H62 126.0 . . ?
C62 C63 C64 108.0 . . ?
C62 C63 Co1 69.0(3) . . ?
C64 C63 Co1 69.7(3) . . ?
C62 C63 H63 126.0 . . ?
C64 C63 H63 126.0 . . ?
Co1 C63 H63 126.0 . . ?
C65 C64 C63 108.0 . . ?
C65 C64 Co1 69.1(3) . . ?
C63 C64 Co1 69.5(3) . . ?
C65 C64 H64 126.0 . . ?
C63 C64 H64 126.0 . . ?
Co1 C64 H64 126.0 . . ?
C64 C65 C61 108.0 . . ?
C64 C65 Co1 70.0(3) . . ?
C61 C65 Co1 69.1(3) . . ?
C64 C65 H65 126.0 . . ?
C61 C65 H65 126.0 . . ?
Co1 C65 H65 126.0 . . ?
C67 C66 C70 108.0 . . ?
C67 C66 Co1 69.5(4) . . ?
C70 C66 Co1 70.0(4) . . ?
C67 C66 H66A 126.0 . . ?
C70 C66 H66A 126.0 . . ?
Co1 C66 H66A 126.0 . . ?
C66 C67 C68 108.0 . . ?
C66 C67 Co1 69.5(4) . . ?
C68 C67 Co1 70.0(4) . . ?
C66 C67 H67A 126.0 . . ?
C68 C67 H67A 126.0 . . ?
Co1 C67 H67A 126.0 . . ?
C67 C68 C69 108.0 . . ?
C67 C68 Co1 69.0(4) . . ?
C69 C68 Co1 69.9(4) . . ?
C67 C68 H68A 126.0 . . ?
C69 C68 H68A 126.0 . . ?
Co1 C68 H68A 126.0 . . ?
C70 C69 C68 108.0 . . ?
C70 C69 Co1 69.3(4) . . ?
C68 C69 Co1 69.3(4) . . ?
C70 C69 H69A 126.0 . . ?
C68 C69 H69A 126.0 . . ?
Co1 C69 H69A 126.0 . . ?
C69 C70 C66 108.0 . . ?
C69 C70 Co1 69.9(3) . . ?
C66 C70 Co1 69.0(4) . . ?
C69 C70 H70A 126.0 . . ?
C66 C70 H70A 126.0 . . ?
Co1 C70 H70A 126.0 . . ?
C72 C71 C75 108.0 . . ?
C72 C71 Co2 69.8(3) . . ?
C75 C71 Co2 69.3(3) . . ?
C72 C71 H71A 126.0 . . ?
C75 C71 H71A 126.0 . . ?
Co2 C71 H71A 126.0 . . ?
C71 C72 C73 108.0 . . ?
C71 C72 Co2 69.3(3) . . ?
C73 C72 Co2 69.5(3) . . ?
C71 C72 H72A 126.0 . . ?
C73 C72 H72A 126.0 . . ?
Co2 C72 H72A 126.0 . . ?
C74 C73 C72 108.0 . . ?
C74 C73 Co2 69.3(3) . . ?
C72 C73 Co2 69.6(3) . . ?
C74 C73 H73A 126.0 . . ?
C72 C73 H73A 126.0 . . ?
Co2 C73 H73A 126.0 . . ?
C73 C74 C75 108.0 . . ?
C73 C74 Co2 69.8(3) . . ?
C75 C74 Co2 69.4(3) . . ?
C73 C74 H74A 126.0 . . ?
C75 C74 H74A 126.0 . . ?
Co2 C74 H74A 126.0 . . ?
C74 C75 C71 108.0 . . ?
C74 C75 Co2 69.6(3) . . ?
C71 C75 Co2 69.7(3) . . ?
C74 C75 H75A 126.0 . . ?
C71 C75 H75A 126.0 . . ?
Co2 C75 H75A 126.0 . . ?
C77 C76 C80 108.0 . . ?
C77 C76 Co2 67.6(3) . . ?
C80 C76 Co2 71.0(3) . . ?
C77 C76 H76A 126.0 . . ?
C80 C76 H76A 126.0 . . ?
Co2 C76 H76A 126.0 . . ?
C76 C77 C78 108.0 . . ?
C76 C77 Co2 71.2(3) . . ?
C78 C77 Co2 69.2(4) . . ?
C76 C77 H77A 126.0 . . ?
C78 C77 H77A 126.0 . . ?
Co2 C77 H77A 126.0 . . ?
C79 C78 C77 108.0 . . ?
C79 C78 Co2 71.3(3) . . ?
C77 C78 Co2 69.1(4) . . ?
C79 C78 H78A 126.0 . . ?
C77 C78 H78A 126.0 . . ?
Co2 C78 H78A 126.0 . . ?
C78 C79 C80 108.0 . . ?
C78 C79 Co2 67.6(3) . . ?
C80 C79 Co2 70.9(3) . . ?
C78 C79 H79A 126.0 . . ?
C80 C79 H79A 126.0 . . ?
Co2 C79 H79A 126.0 . . ?
C79 C80 C76 108.0 . . ?
C79 C80 Co2 68.8(3) . . ?
C76 C80 Co2 68.6(4) . . ?
C79 C80 H80A 126.0 . . ?
C76 C80 H80A 126.0 . . ?
Co2 C80 H80A 126.0 . . ?
C61 Co1 C62 41.16(15) . . ?
C61 Co1 C67 108.5(3) . . ?
C62 Co1 C67 127.6(4) . . ?
C61 Co1 C66 118.8(4) . . ?
C62 Co1 C66 106.9(3) . . ?
C67 Co1 C66 41.09(16) . . ?
C61 Co1 C65 41.11(16) . . ?
C62 Co1 C65 69.13(19) . . ?
C67 Co1 C65 119.7(4) . . ?
C66 Co1 C65 153.8(5) . . ?
C61 Co1 C63 69.07(19) . . ?
C62 Co1 C63 40.97(15) . . ?
C67 Co1 C63 165.0(5) . . ?
C66 Co1 C63 126.0(4) . . ?
C65 Co1 C63 68.88(19) . . ?
C61 Co1 C68 128.5(4) . . ?
C62 Co1 C68 166.4(5) . . ?
C67 Co1 C68 40.95(16) . . ?
C66 Co1 C68 68.95(19) . . ?
C65 Co1 C68 108.5(3) . . ?
C63 Co1 C68 151.9(4) . . ?
C61 Co1 C70 152.4(4) . . ?
C62 Co1 C70 117.2(4) . . ?
C67 Co1 C70 68.95(19) . . ?
C66 Co1 C70 40.95(16) . . ?
C65 Co1 C70 164.4(5) . . ?
C63 Co1 C70 105.9(4) . . ?
C68 Co1 C70 68.7(2) . . ?
C61 Co1 C64 69.02(19) . . ?
C62 Co1 C64 68.92(19) . . ?
C67 Co1 C64 153.5(5) . . ?
C66 Co1 C64 163.8(5) . . ?
C65 Co1 C64 40.89(15) . . ?
C63 Co1 C64 40.80(15) . . ?
C68 Co1 C64 118.7(4) . . ?
C70 Co1 C64 125.8(4) . . ?
C61 Co1 C69 166.1(5) . . ?
C62 Co1 C69 151.2(5) . . ?
C67 Co1 C69 68.80(19) . . ?
C66 Co1 C69 68.8(2) . . ?
C65 Co1 C69 127.3(4) . . ?
C63 Co1 C69 117.2(4) . . ?
C68 Co1 C69 40.74(16) . . ?
C70 Co1 C69 40.74(17) . . ?
C64 Co1 C69 106.9(3) . . ?
C77 Co2 C78 41.72(14) . . ?
C77 Co2 C75 151.7(5) . . ?
C78 Co2 C75 117.1(4) . . ?
C77 Co2 C74 165.8(5) . . ?
C78 Co2 C74 151.5(5) . . ?
C75 Co2 C74 41.04(16) . . ?
C77 Co2 C71 117.4(4) . . ?
C78 Co2 C71 106.6(3) . . ?
C75 Co2 C71 41.01(16) . . ?
C74 Co2 C71 69.0(2) . . ?
C77 Co2 C73 127.3(4) . . ?
C78 Co2 C73 165.8(5) . . ?
C75 Co2 C73 68.96(19) . . ?
C74 Co2 C73 40.93(16) . . ?
C71 Co2 C73 68.86(19) . . ?
C77 Co2 C72 107.0(3) . . ?
C78 Co2 C72 127.1(4) . . ?
C75 Co2 C72 68.9(2) . . ?
C74 Co2 C72 68.88(19) . . ?
C71 Co2 C72 40.88(16) . . ?
C73 Co2 C72 40.84(16) . . ?
C77 Co2 C76 41.20(17) . . ?
C78 Co2 C76 69.4(2) . . ?
C75 Co2 C76 165.7(5) . . ?
C74 Co2 C76 127.7(4) . . ?
C71 Co2 C76 152.3(5) . . ?
C73 Co2 C76 108.0(3) . . ?
C72 Co2 C76 118.5(4) . . ?
C77 Co2 C79 69.36(19) . . ?
C78 Co2 C79 41.14(16) . . ?
C75 Co2 C79 107.3(4) . . ?
C74 Co2 C79 118.0(4) . . ?
C71 Co2 C79 127.4(4) . . ?
C73 Co2 C79 152.1(4) . . ?
C72 Co2 C79 165.7(4) . . ?
C76 Co2 C79 68.45(19) . . ?
C77 Co2 C80 68.8(2) . . ?
C78 Co2 C80 68.8(2) . . ?
C75 Co2 C80 127.8(4) . . ?
C74 Co2 C80 108.2(3) . . ?
C71 Co2 C80 165.6(5) . . ?
C73 Co2 C80 118.9(4) . . ?
C72 Co2 C80 152.6(4) . . ?
C76 Co2 C80 40.39(14) . . ?
C79 Co2 C80 40.35(15) . . ?
C2 N1 C15 115.7(9) . . ?
C2 N1 Pt1 112.8(7) . . ?
C15 N1 Pt1 124.8(7) . . ?
C32 N2 C45 114.3(9) . . ?
C32 N2 Pt2 112.8(7) . . ?
C45 N2 Pt2 124.6(8) . . ?
C1 O1 Pt1 111.9(6) . . ?
C31 O3 Pt2 112.2(7) . . ?
C60 O4 C57 115.7(10) . . ?
C30 O6 C27 113.6(11) . . ?
N1 Pt1 C26 97.1(4) . . ?
N1 Pt1 C22 160.4(5) . . ?
C26 Pt1 C22 89.3(5) . . ?
N1 Pt1 O1 81.6(3) . . ?
C26 Pt1 O1 176.9(5) . . ?
C22 Pt1 O1 92.9(4) . . ?
N1 Pt1 C23 160.2(5) . . ?
C26 Pt1 C23 82.2(5) . . ?
C22 Pt1 C23 39.0(5) . . ?
O1 Pt1 C23 98.1(4) . . ?
N2 Pt2 C56 98.5(5) . . ?
N2 Pt2 O3 81.0(3) . . ?
C56 Pt2 O3 177.9(5) . . ?
N2 Pt2 C52 157.9(5) . . ?
C56 Pt2 C52 89.6(5) . . ?
O3 Pt2 C52 91.6(4) . . ?
N2 Pt2 C53 162.3(5) . . ?
C56 Pt2 C53 82.2(5) . . ?
O3 Pt2 C53 97.7(4) . . ?
C52 Pt2 C53 39.1(5) . . ?
C4 C81 C83 111.6(10) . . ?
C4 C81 C84 111.2(10) . . ?
C83 C81 C84 107.5(10) . . ?
C4 C81 C82 111.4(10) . . ?
C83 C81 C82 107.3(10) . . ?
C84 C81 C82 107.6(10) . . ?
C81 C82 H82A 109.5 . . ?
C81 C82 H82B 109.5 . . ?
H82A C82 H82B 109.5 . . ?
C81 C82 H82C 109.5 . . ?
H82A C82 H82C 109.5 . . ?
H82B C82 H82C 109.5 . . ?
C81 C83 H83A 109.5 . . ?
C81 C83 H83B 109.5 . . ?
H83A C83 H83B 109.5 . . ?
C81 C83 H83C 109.5 . . ?
H83A C83 H83C 109.5 . . ?
H83B C83 H83C 109.5 . . ?
C81 C84 H84A 109.5 . . ?
C81 C84 H84B 109.5 . . ?
H84A C84 H84B 109.5 . . ?
C81 C84 H84C 109.5 . . ?
H84A C84 H84C 109.5 . . ?
H84B C84 H84C 109.5 . . ?
C34 C85 C86 112.0(11) . . ?
C34 C85 C87 111.5(11) . . ?
C86 C85 C87 107.2(11) . . ?
C34 C85 C88 111.7(11) . . ?
C86 C85 C88 107.0(11) . . ?
C87 C85 C88 107.1(11) . . ?
C85 C86 H86A 109.4 . . ?
C85 C86 H86B 109.5 . . ?
H86A C86 H86B 109.5 . . ?
C85 C86 H86C 109.5 . . ?
H86A C86 H86C 109.5 . . ?
H86B C86 H86C 109.5 . . ?
C85 C87 H87A 109.5 . . ?
C85 C87 H87B 109.4 . . ?
H87A C87 H87B 109.5 . . ?
C85 C87 H87C 109.4 . . ?
H87A C87 H87C 109.5 . . ?
H87B C87 H87C 109.5 . . ?
C85 C88 H88A 109.4 . . ?
C85 C88 H88B 109.5 . . ?
H88A C88 H88B 109.5 . . ?
C85 C88 H88C 109.5 . . ?
H88A C88 H88C 109.5 . . ?
H88B C88 H88C 109.5 . . ?

loop_
_geom_bond_atom_site_label_1
_geom_bond_atom_site_label_2
_geom_bond_distance
_geom_bond_site_symmetry_2
_geom_bond_publ_flag
C1 C6 1.389(16) . ?
C1 O1 1.392(13) . ?
C1 C2 1.413(15) . ?
C2 C3 1.399(14) . ?
C2 N1 1.415(14) . ?
C3 C4 1.395(15) . ?
C3 H3A 0.9500 . ?
C4 C5 1.383(15) . ?
C4 C81 1.517(9) . ?
C4 C7 1.517(9) . ?
C5 C6 1.393(15) . ?
C5 H5A 0.9500 . ?
C6 C11 1.529(16) . ?
C7 C9 1.526(10) . ?
C7 C10 1.529(10) . ?
C7 C8 1.531(7) . ?
C8 H8A 0.9800 . ?
C8 H8B 0.9800 . ?
C8 H8C 0.9800 . ?
C9 H9A 0.9800 . ?
C9 H9B 0.9800 . ?
C9 H9C 0.9800 . ?
C10 H10A 0.9800 . ?
C10 H10B 0.9800 . ?
C10 H10C 0.9800 . ?
C11 C13 1.531(17) . ?
C11 C12 1.566(17) . ?
C11 C14 1.566(17) . ?
C12 H12A 0.9800 . ?
C12 H12B 0.9800 . ?
C12 H12C 0.9800 . ?
C13 H13A 0.9800 . ?
C13 H13B 0.9800 . ?
C13 H13C 0.9800 . ?
C14 H14A 0.9800 . ?
C14 H14B 0.9800 . ?
C14 H14C 0.9800 . ?
C15 C16 1.3900 . ?
C15 C20 1.3900 . ?
C15 N1 1.452(11) . ?
C16 C17 1.3900 . ?
C16 C21 1.45(2) . ?
C17 C18 1.3900 . ?
C17 H17A 0.9500 . ?
C18 C19 1.3900 . ?
C18 H18A 0.9500 . ?
C19 C20 1.3900 . ?
C19 H19A 0.9500 . ?
C20 H20A 0.9500 . ?
C21 F3 1.341(18) . ?
C21 F1 1.347(18) . ?
C21 F2 1.369(19) . ?
C22 C23 1.396(17) . ?
C22 C29 1.514(17) . ?
C22 Pt1 2.085(11) . ?
C22 H22A 1.0000 . ?
C23 C24 1.532(17) . ?
C23 Pt1 2.092(11) . ?
C23 H23A 1.0000 . ?
C24 C25 1.520(17) . ?
C24 H24A 0.9900 . ?
C24 H24B 0.9900 . ?
C25 C26 1.586(17) . ?
C25 H25A 0.9900 . ?
C25 H25B 0.9900 . ?
C26 C27 1.467(19) . ?
C26 Pt1 2.067(13) . ?
C26 H26A 1.0000 . ?
C27 O6 1.490(15) . ?
C27 C28 1.534(18) . ?
C27 H27A 1.0000 . ?
C28 C29 1.487(17) . ?
C28 H28A 0.9900 . ?
C28 H28B 0.9900 . ?
C29 H29A 0.9900 . ?
C29 H29B 0.9900 . ?
C30 O6 1.410(15) . ?
C30 H30A 0.9800 . ?
C30 H30B 0.9800 . ?
C30 H30C 0.9800 . ?
C31 O3 1.337(13) . ?
C31 C36 1.394(15) . ?
C31 C32 1.436(15) . ?
C32 C33 1.398(16) . ?
C32 N2 1.408(15) . ?
C33 C34 1.413(16) . ?
C33 H33A 0.9500 . ?
C34 C35 1.384(15) . ?
C34 C85 1.514(9) . ?
C34 C37 1.517(9) . ?
C35 C36 1.385(15) . ?
C35 H35A 0.9500 . ?
C36 C41 1.564(16) . ?
C37 C40 1.535(10) . ?
C37 C39 1.535(10) . ?
C37 C38 1.539(7) . ?
C38 H38A 0.9800 . ?
C38 H38B 0.9800 . ?
C38 H38C 0.9800 . ?
C39 H39A 0.9800 . ?
C39 H39B 0.9800 . ?
C39 H39C 0.9800 . ?
C40 H40A 0.9800 . ?
C40 H40B 0.9800 . ?
C40 H40C 0.9800 . ?
C41 C43 1.526(17) . ?
C41 C42 1.531(17) . ?
C41 C44 1.551(16) . ?
C42 H42A 0.9800 . ?
C42 H42B 0.9800 . ?
C42 H42C 0.9800 . ?
C43 H43A 0.9800 . ?
C43 H43B 0.9800 . ?
C43 H43C 0.9800 . ?
C44 H44A 0.9800 . ?
C44 H44B 0.9800 . ?
C44 H44C 0.9800 . ?
C45 C46 1.3900 . ?
C45 C50 1.3900 . ?
C45 N2 1.450(11) . ?
C46 C47 1.3900 . ?
C46 C51 1.45(2) . ?
C47 C48 1.3900 . ?
C47 H47A 0.9500 . ?
C48 C49 1.3900 . ?
C48 H48A 0.9500 . ?
C49 C50 1.3900 . ?
C49 H49A 0.9500 . ?
C50 H50A 0.9500 . ?
C51 F4 1.339(16) . ?
C51 F6 1.341(19) . ?
C51 F5 1.361(19) . ?
C52 C53 1.408(17) . ?
C52 C59 1.517(17) . ?
C52 Pt2 2.100(11) . ?
C52 H52A 1.0000 . ?
C53 C54 1.537(17) . ?
C53 Pt2 2.111(12) . ?
C53 H53A 1.0000 . ?
C54 C55 1.539(16) . ?
C54 H54A 0.9900 . ?
C54 H54B 0.9900 . ?
C55 C56 1.530(18) . ?
C55 H55A 0.9900 . ?
C55 H55B 0.9900 . ?
C56 C57 1.444(18) . ?
C56 Pt2 2.065(13) . ?
C56 H56A 1.0000 . ?
C57 O4 1.464(14) . ?
C57 C58 1.520(17) . ?
C57 H57A 1.0000 . ?
C58 C59 1.497(17) . ?
C58 H58A 0.9900 . ?
C58 H58B 0.9900 . ?
C59 H59A 0.9900 . ?
C59 H59B 0.9900 . ?
C60 O4 1.391(14) . ?
C60 H60A 0.9800 . ?
C60 H60B 0.9800 . ?
C60 H60C 0.9800 . ?
C61 C65 1.4200 . ?
C61 C62 1.4200 . ?
C61 Co1 2.017(9) . ?
C61 H61 1.0000 . ?
C62 C63 1.4200 . ?
C62 Co1 2.022(8) . ?
C62 H62 1.0000 . ?
C63 C64 1.4200 . ?
C63 Co1 2.035(8) . ?
C63 H63 1.0000 . ?
C64 C65 1.4200 . ?
C64 Co1 2.038(8) . ?
C64 H64 1.0000 . ?
C65 Co1 2.027(8) . ?
C65 H65 1.0000 . ?
C66 C67 1.4200 . ?
C66 C70 1.4200 . ?
C66 Co1 2.023(9) . ?
C66 H66A 1.0000 . ?
C67 C68 1.4200 . ?
C67 Co1 2.023(9) . ?
C67 H67A 1.0000 . ?
C68 C69 1.4200 . ?
C68 Co1 2.036(9) . ?
C68 H68A 1.0000 . ?
C69 C70 1.4200 . ?
C69 Co1 2.044(9) . ?
C69 H69A 1.0000 . ?
C70 Co1 2.036(9) . ?
C70 H70A 1.0000 . ?
C71 C72 1.4200 . ?
C71 C75 1.4200 . ?
C71 Co2 2.030(9) . ?
C71 H71A 1.0000 . ?
C72 C73 1.4200 . ?
C72 Co2 2.036(9) . ?
C72 H72A 1.0000 . ?
C73 C74 1.4200 . ?
C73 Co2 2.034(9) . ?
C73 H73A 1.0000 . ?
C74 C75 1.4200 . ?
C74 Co2 2.027(9) . ?
C74 H74A 1.0000 . ?
C75 Co2 2.024(9) . ?
C75 H75A 1.0000 . ?
C76 C77 1.4200 . ?
C76 C80 1.4200 . ?
C76 Co2 2.041(9) . ?
C76 H76A 1.0000 . ?
C77 C78 1.4200 . ?
C77 Co2 1.993(9) . ?
C77 H77A 1.0000 . ?
C78 C79 1.4200 . ?
C78 Co2 1.995(8) . ?
C78 H78A 1.0000 . ?
C79 C80 1.4200 . ?
C79 Co2 2.044(9) . ?
C79 H79A 1.0000 . ?
C80 Co2 2.072(7) . ?
C80 H80A 1.0000 . ?
N1 Pt1 2.003(9) . ?
N2 Pt2 1.998(10) . ?
O1 Pt1 2.089(8) . ?
O3 Pt2 2.092(8) . ?
C81 C83 1.529(10) . ?
C81 C84 1.529(10) . ?
C81 C82 1.530(10) . ?
C82 H82A 0.9800 . ?
C82 H82B 0.9800 . ?
C82 H82C 0.9800 . ?
C83 H83A 0.9800 . ?
C83 H83B 0.9800 . ?
C83 H83C 0.9800 . ?
C84 H84A 0.9800 . ?
C84 H84B 0.9800 . ?
C84 H84C 0.9800 . ?
C85 C86 1.537(10) . ?
C85 C87 1.538(10) . ?
C85 C88 1.538(10) . ?
C86 H86A 0.9800 . ?
C86 H86B 0.9800 . ?
C86 H86C 0.9800 . ?
C87 H87A 0.9800 . ?
C87 H87B 0.9800 . ?
C87 H87C 0.9800 . ?
C88 H88A 0.9800 . ?
C88 H88B 0.9800 . ?
C88 H88C 0.9800 . ?
